data_7118119
loop_
_publ_author_name
'Daisuke Sakamaki'
'Daisuke Kumano'
'Eiji Yashim'
'Shu Seki'

_publ_section_title
;
 A double hetero[4]helicene composed of two phenothiazines: synthesis,
 structural properties, and cationic states
;
_journal_name_full Chem.Commun.
_journal_page_first 17237
_journal_paper_doi 10.1039/C5cc07680C
_journal_volume 51
_journal_year 2015
_chemical_formula_moiety 'C41 H52 N2 O S2'
_chemical_formula_sum 'C41 H52 N2 O S2'
_chemical_formula_weight 652.99
_space_group_IT_number 15
_symmetry_cell_setting monoclinic
_symmetry_Int_Tables_number 15
_symmetry_space_group_name_Hall '-C 2yc'
_symmetry_space_group_name_H-M 'C 1 2/c 1'
_atom_sites_solution_hydrogens geom
_atom_sites_solution_primary direct
_atom_sites_solution_secondary difmap
_audit_update_record
;
2015-07-24 deposited with the CCDC.
2015-10-02 downloaded from the CCDC.
;
_cell_angle_alpha 90.0000
_cell_angle_beta 104.7159(7)
_cell_angle_gamma 90.0000
_cell_formula_units_Z 16
_cell_length_a 23.0126(5)
_cell_length_b 29.0068(6)
_cell_length_c 22.0641(4)
_cell_measurement_reflns_used 92289
_cell_measurement_temperature 123
_cell_measurement_theta_max 71.74
_cell_measurement_theta_min 3.04
_cell_volume 14245.1(5)
_computing_cell_refinement 'RAPID AUTO'
_computing_data_collection 'RAPID AUTO (Rigaku, ????)'
_computing_data_reduction 'RAPID AUTO'
_computing_molecular_graphics 'CrystalStructure 4.0'
_computing_publication_material 'CrystalStructure 4.0 (Rigaku, 2010)'
_computing_structure_refinement 'SHELXL97 (Sheldrick, 2008)'
_computing_structure_solution 'SIR2004 (Burla, et al., 2005)'
_diffrn_ambient_temperature 123
_diffrn_detector_area_resol_mean 10.000
_diffrn_measured_fraction_theta_full 0.987
_diffrn_measured_fraction_theta_max 0.987
_diffrn_measurement_device_type 'Rigaku R-AXIS RAPID'
_diffrn_measurement_method \w
_diffrn_radiation_type 'Cu K\a'
_diffrn_radiation_wavelength 1.54187
_diffrn_reflns_av_R_equivalents 0.0396
_diffrn_reflns_limit_h_max 28
_diffrn_reflns_limit_h_min -28
_diffrn_reflns_limit_k_max 34
_diffrn_reflns_limit_k_min -34
_diffrn_reflns_limit_l_max 26
_diffrn_reflns_limit_l_min -27
_diffrn_reflns_number 123850
_diffrn_reflns_theta_full 71.74
_diffrn_reflns_theta_max 71.74
_diffrn_standards_interval_count .
_diffrn_standards_number 0
_exptl_absorpt_coefficient_mu 1.607
_exptl_absorpt_correction_T_max 0.852
_exptl_absorpt_correction_T_min 0.735
_exptl_absorpt_correction_type multi-scan
_exptl_absorpt_process_details 'ABSCOR (Rigaku, 1995)'
_exptl_crystal_colour colorless
_exptl_crystal_density_diffrn 1.218
_exptl_crystal_density_method 'not measured'
_exptl_crystal_description block
_exptl_crystal_F_000 5632.00
_exptl_crystal_size_max 0.300
_exptl_crystal_size_mid 0.100
_exptl_crystal_size_min 0.100
_refine_diff_density_max 2.380
_refine_diff_density_min -1.980
_refine_ls_extinction_method none
_refine_ls_goodness_of_fit_ref 1.050
_refine_ls_hydrogen_treatment constr
_refine_ls_number_parameters 806
_refine_ls_number_reflns 13775
_refine_ls_number_restraints 0
_refine_ls_R_factor_gt 0.1064
_refine_ls_shift/su_max 0.060
_refine_ls_structure_factor_coef Fsqd
_refine_ls_weighting_details 'w = 1/[\s^2^(Fo^2^)+(0.1714P)^2^+82.7027P] where P=(Fo^2^+2Fc^2^)/3'
_refine_ls_weighting_scheme calc
_refine_ls_wR_factor_ref 0.3091
_reflns_number_gt 11137
_reflns_number_total 13775
_reflns_threshold_expression F^2^>2.0\s(F^2^)
_cod_data_source_file c5cc07680c2.cif
_cod_data_source_block 150128_pt2
_cod_database_code 7118119

loop_
_symmetry_equiv_pos_site_id
_symmetry_equiv_pos_as_xyz
1 +X,+Y,+Z
2 -X,+Y,1/2-Z
3 -X,-Y,-Z
4 +X,-Y,1/2+Z
5 1/2+X,1/2+Y,+Z
6 1/2-X,1/2+Y,1/2-Z
7 1/2-X,1/2-Y,-Z
8 1/2+X,1/2-Y,1/2+Z

loop_
_atom_site_label
_atom_site_type_symbol
_atom_site_fract_x
_atom_site_fract_y
_atom_site_fract_z
_atom_site_U_iso_or_equiv
_atom_site_adp_type
_atom_site_occupancy
_atom_site_symmetry_multiplicity
_atom_site_calc_flag
_atom_site_refinement_flags
_atom_site_disorder_assembly
_atom_site_disorder_group
S1 S 0.07691(4) -0.07516(4) 0.17069(5) 0.0366(3) Uani 1.0 8 d . . .
S2 S 0.44315(4) -0.03768(4) 0.31080(5) 0.0398(3) Uani 1.0 8 d . . .
S3 S 0.27942(5) 0.18178(4) 0.05809(5) 0.0421(3) Uani 1.0 8 d . . .
S4 S 0.24966(12) 0.17178(8) 0.42485(6) 0.1187(11) Uani 1.0 8 d . . .
O1 O 0.0504(4) 0.2108(4) 0.2978(3) 0.142(3) Uani 1.0 8 d . . .
N1 N 0.21719(14) -0.07049(12) 0.20603(17) 0.0347(8) Uani 1.0 8 d . . .
N2 N 0.31021(15) -0.02175(13) 0.29373(17) 0.0348(8) Uani 1.0 8 d . . .
N3 N 0.30486(16) 0.15338(13) 0.19501(15) 0.0372(8) Uani 1.0 8 d . . .
N4 N 0.24243(18) 0.18792(13) 0.28186(15) 0.0385(9) Uani 1.0 8 d . . .
C1 C 0.12806(17) -0.10423(14) 0.23146(19) 0.0301(8) Uani 1.0 8 d . . .
C2 C 0.10340(17) -0.13368(14) 0.26798(19) 0.0319(9) Uani 1.0 8 d . . .
C3 C 0.13846(19) -0.16226(15) 0.3137(2) 0.0356(9) Uani 1.0 8 d . . .
C4 C 0.2006(2) -0.15890(17) 0.3220(2) 0.0409(10) Uani 1.0 8 d . . .
C5 C 0.22568(18) -0.12850(15) 0.2877(2) 0.0375(10) Uani 1.0 8 d . . .
C6 C 0.19055(17) -0.10073(14) 0.24116(19) 0.0310(9) Uani 1.0 8 d . . .
C7 C 0.18551(17) -0.03348(14) 0.16982(19) 0.0314(9) Uani 1.0 8 d . . .
C8 C 0.21625(18) 0.00181(16) 0.1489(2) 0.0377(10) Uani 1.0 8 d . . .
C9 C 0.1856(2) 0.03816(16) 0.1131(2) 0.0397(10) Uani 1.0 8 d . . .
C10 C 0.12335(19) 0.04153(16) 0.0979(2) 0.0381(10) Uani 1.0 8 d . . .
C11 C 0.09294(18) 0.00595(15) 0.1197(2) 0.0363(10) Uani 1.0 8 d . . .
C12 C 0.12251(17) -0.03103(14) 0.15381(19) 0.0321(9) Uani 1.0 8 d . . .
C13 C 0.27969(18) -0.07735(15) 0.2085(2) 0.0352(9) Uani 1.0 8 d . . .
C14 C 0.29510(19) -0.11114(17) 0.1701(3) 0.0400(10) Uani 1.0 8 d . . .
C15 C 0.35423(19) -0.12111(17) 0.1716(3) 0.0412(11) Uani 1.0 8 d . . .
C16 C 0.39866(18) -0.09522(16) 0.2129(2) 0.0371(10) Uani 1.0 8 d . . .
C17 C 0.38424(18) -0.06294(16) 0.2530(2) 0.0352(9) Uani 1.0 8 d . . .
C18 C 0.32438(18) -0.05334(15) 0.25182(19) 0.0335(9) Uani 1.0 8 d . . .
C19 C 0.34679(17) 0.01673(15) 0.31510(18) 0.0309(9) Uani 1.0 8 d . . .
C20 C 0.32226(18) 0.05748(15) 0.33060(19) 0.0341(9) Uani 1.0 8 d . . .
C21 C 0.35874(18) 0.09565(16) 0.35140(19) 0.0347(9) Uani 1.0 8 d . . .
C22 C 0.42023(18) 0.09525(15) 0.35532(19) 0.0349(9) Uani 1.0 8 d . . .
C23 C 0.44427(18) 0.05410(16) 0.33969(19) 0.0357(9) Uani 1.0 8 d . . .
C24 C 0.40854(17) 0.01502(15) 0.32144(18) 0.0326(9) Uani 1.0 8 d . . .
C25 C 0.2127(2) 0.13895(16) 0.36094(19) 0.0389(10) Uani 1.0 8 d . . .
C26 C 0.18410(19) 0.10021(16) 0.37579(19) 0.0360(9) Uani 1.0 8 d . . .
C27 C 0.15465(18) 0.06883(15) 0.3307(2) 0.0341(9) Uani 1.0 8 d . . .
C28 C 0.15635(18) 0.07837(15) 0.2693(2) 0.0347(9) Uani 1.0 8 d . . .
C29 C 0.18420(17) 0.11741(15) 0.25351(18) 0.0322(9) Uani 1.0 8 d . . .
C30 C 0.21288(18) 0.14884(14) 0.29877(18) 0.0305(9) Uani 1.0 8 d . . .
C31 C 0.27447(17) 0.22036(14) 0.32607(17) 0.0283(8) Uani 1.0 8 d . . .
C32 C 0.30172(18) 0.25819(14) 0.30631(18) 0.0326(9) Uani 1.0 8 d . . .
C33 C 0.3361(2) 0.28886(15) 0.3487(2) 0.0367(10) Uani 1.0 8 d . . .
C34 C 0.34563(17) 0.28334(14) 0.41354(19) 0.0314(9) Uani 1.0 8 d . . .
C35 C 0.31672(17) 0.24638(14) 0.43292(18) 0.0304(9) Uani 1.0 8 d . . .
C36 C 0.28157(19) 0.21583(15) 0.39074(19) 0.0347(9) Uani 1.0 8 d . . .
C37 C 0.2260(2) 0.20197(15) 0.21659(18) 0.0359(10) Uani 1.0 8 d . . .
C38 C 0.1801(2) 0.23417(17) 0.19691(19) 0.0395(10) Uani 1.0 8 d . . .
C39 C 0.1628(2) 0.25022(17) 0.1350(2) 0.0402(10) Uani 1.0 8 d . . .
C40 C 0.1936(2) 0.23110(17) 0.09393(19) 0.0405(10) Uani 1.0 8 d . . .
C41 C 0.2401(2) 0.19958(16) 0.11285(19) 0.0372(10) Uani 1.0 8 d . . .
C42 C 0.25744(19) 0.18441(15) 0.17547(19) 0.0357(10) Uani 1.0 8 d . . .
C43 C 0.32020(18) 0.12053(16) 0.15504(18) 0.0347(9) Uani 1.0 8 d . . .
C44 C 0.34812(19) 0.07974(16) 0.17807(19) 0.0374(10) Uani 1.0 8 d . . .
C45 C 0.36198(19) 0.04660(17) 0.13833(19) 0.0386(10) Uani 1.0 8 d . . .
C46 C 0.34732(19) 0.05292(17) 0.0731(2) 0.0381(10) Uani 1.0 8 d . . .
C47 C 0.31933(19) 0.09446(16) 0.05049(19) 0.0368(10) Uani 1.0 8 d . . .
C48 C 0.30687(19) 0.12800(16) 0.08999(18) 0.0349(9) Uani 1.0 8 d . . .
C49 C 0.1102(2) -0.19751(18) 0.3495(3) 0.0448(11) Uani 1.0 8 d . . .
C50 C 0.0481(3) -0.1819(3) 0.3544(4) 0.084(3) Uani 1.0 8 d . . .
C51 C 0.1044(3) -0.2438(2) 0.3150(3) 0.0570(14) Uani 1.0 8 d . . .
C52 C 0.1499(3) -0.2040(3) 0.4162(3) 0.0596(15) Uani 1.0 8 d . . .
C53 C 0.0870(3) 0.08117(17) 0.0606(3) 0.0486(12) Uani 1.0 8 d . . .
C54 C 0.1264(4) 0.1129(4) 0.0344(6) 0.129(5) Uani 1.0 8 d . . .
C55 C 0.0364(3) 0.06231(18) 0.0069(3) 0.0516(13) Uani 1.0 8 d . . .
C56 C 0.0548(4) 0.1089(3) 0.1042(3) 0.0726(19) Uani 1.0 8 d . . .
C57 C 0.3710(2) -0.15883(19) 0.1307(3) 0.0483(12) Uani 1.0 8 d . . .
C58 C 0.3848(14) -0.1417(4) 0.0786(10) 0.333(18) Uiso 1.0 8 d . . .
C59 C 0.4215(6) -0.1926(5) 0.1749(7) 0.134(4) Uiso 1.0 8 d . . .
C60 C 0.3257(5) -0.1959(3) 0.1171(6) 0.124(5) Uani 1.0 8 d . . .
C61 C 0.4585(2) 0.13841(17) 0.3752(3) 0.0451(11) Uani 1.0 8 d . . .
C62 C 0.4347(4) 0.1781(3) 0.3297(5) 0.087(3) Uani 1.0 8 d . . .
C63 C 0.4500(4) 0.1542(4) 0.4420(5) 0.104(4) Uani 1.0 8 d . . .
C64 C 0.5240(3) 0.1305(3) 0.3880(6) 0.107(4) Uani 1.0 8 d . . .
C65 C 0.1257(2) 0.02518(17) 0.3488(3) 0.0407(10) Uani 1.0 8 d . . .
C66 C 0.0642(3) 0.0171(3) 0.3026(4) 0.0678(17) Uani 1.0 8 d . . .
C67 C 0.1182(4) 0.0279(3) 0.4161(3) 0.0708(19) Uani 1.0 8 d . . .
C68 C 0.1679(3) -0.01578(19) 0.3451(3) 0.0561(14) Uani 1.0 8 d . . .
C69 C 0.3866(2) 0.31609(16) 0.4602(2) 0.0395(10) Uani 1.0 8 d . . .
C70 C 0.3971(3) 0.2992(3) 0.5283(3) 0.0670(18) Uani 1.0 8 d . . .
C71 C 0.3583(3) 0.36425(16) 0.4550(3) 0.0443(11) Uani 1.0 8 d . . .
C72 C 0.4479(2) 0.31792(18) 0.4438(3) 0.0477(12) Uani 1.0 8 d . . .
C73 C 0.1117(2) 0.28411(19) 0.1117(3) 0.0465(12) Uani 1.0 8 d . . .
C74 C 0.0570(3) 0.2581(3) 0.0715(4) 0.0736(19) Uani 1.0 8 d . . .
C75 C 0.0936(3) 0.3097(3) 0.1656(3) 0.0663(16) Uani 1.0 8 d . . .
C76 C 0.1297(3) 0.3226(3) 0.0702(3) 0.0647(16) Uani 1.0 8 d . . .
C77 C 0.3582(3) 0.01505(18) 0.0286(2) 0.0450(11) Uani 1.0 8 d . . .
C78 C 0.3633(5) 0.0359(3) -0.0341(3) 0.099(3) Uani 1.0 8 d . . .
C79 C 0.3049(3) -0.0179(3) 0.0166(5) 0.092(3) Uani 1.0 8 d . . .
C80 C 0.4159(3) -0.0122(3) 0.0572(3) 0.0714(19) Uani 1.0 8 d . . .
C81 C 0.0376(3) 0.1593(4) 0.2846(6) 0.107(4) Uani 1.0 8 d . . .
H1 H 0.3261 0.1545 0.2342 0.0446 Uiso 1.0 8 calc R . .
H2 H 0.0610 -0.1344 0.2615 0.0382 Uiso 1.0 8 calc R . .
H3 H 0.2777 -0.0261 0.3070 0.0417 Uiso 1.0 8 calc R . .
H7 H 0.3211 0.2418 0.4765 0.0365 Uiso 1.0 8 calc R . .
H9 H 0.2263 -0.1781 0.3521 0.0491 Uiso 1.0 8 calc R . .
H13 H 0.1846 0.0949 0.4184 0.0432 Uiso 1.0 8 calc R . .
H15 H 0.3412 0.1228 0.3632 0.0416 Uiso 1.0 8 calc R . .
H16 H 0.2081 0.0613 0.0987 0.0476 Uiso 1.0 8 calc R . .
H18 H 0.2967 0.2631 0.2627 0.0391 Uiso 1.0 8 calc R . .
H23 H 0.1821 0.2401 0.0511 0.0486 Uiso 1.0 8 calc R . .
H27 H 0.4396 -0.0999 0.2133 0.0446 Uiso 1.0 8 calc R . .
H31 H 0.3818 0.0191 0.1557 0.0464 Uiso 1.0 8 calc R . .
H33 H 0.1836 0.1227 0.2109 0.0386 Uiso 1.0 8 calc R . .
H34 H 0.4859 0.0526 0.3415 0.0428 Uiso 1.0 8 calc R . .
H35 H 0.3538 0.3145 0.3333 0.0440 Uiso 1.0 8 calc R . .
H36 H 0.2682 -0.1265 0.2962 0.0450 Uiso 1.0 8 calc R . .
H38 H 0.3581 0.0742 0.2219 0.0449 Uiso 1.0 8 calc R . .
H41 H 0.2803 0.0594 0.3270 0.0409 Uiso 1.0 8 calc R . .
H42 H 0.1378 0.0574 0.2371 0.0417 Uiso 1.0 8 calc R . .
H43 H 0.3085 0.0998 0.0066 0.0442 Uiso 1.0 8 calc R . .
H45 H 0.2589 0.0012 0.1590 0.0453 Uiso 1.0 8 calc R . .
H46 H 0.2640 -0.1278 0.1421 0.0480 Uiso 1.0 8 calc R . .
H49 H 0.0504 0.0072 0.1108 0.0435 Uiso 1.0 8 calc R . .
H52 H 0.1598 0.2456 0.2264 0.0474 Uiso 1.0 8 calc R . .

loop_
_atom_site_aniso_label
_atom_site_aniso_U_11
_atom_site_aniso_U_22
_atom_site_aniso_U_33
_atom_site_aniso_U_12
_atom_site_aniso_U_13
_atom_site_aniso_U_23
S1 0.0218(5) 0.0381(6) 0.0443(6) -0.0032(4) -0.0018(4) 0.0064(5)
S2 0.0231(5) 0.0480(7) 0.0418(6) 0.0041(4) -0.0038(4) -0.0092(5)
S3 0.0542(7) 0.0476(7) 0.0250(5) -0.0038(5) 0.0107(5) 0.0046(5)
S4 0.202(3) 0.1319(17) 0.0249(7) -0.1354(18) 0.0337(10) -0.0252(8)
O1 0.119(6) 0.235(10) 0.066(4) -0.051(6) 0.014(4) -0.048(5)
N1 0.0207(16) 0.0359(19) 0.045(2) -0.0003(14) 0.0046(14) 0.0005(16)
N2 0.0236(16) 0.041(2) 0.0390(19) -0.0025(14) 0.0068(14) -0.0050(16)
N3 0.0400(19) 0.048(3) 0.0189(16) -0.0072(16) -0.0016(14) -0.0015(15)
N4 0.051(3) 0.043(2) 0.0195(16) -0.0153(17) 0.0049(15) -0.0021(14)
C1 0.0242(18) 0.029(2) 0.034(2) 0.0002(15) 0.0008(15) -0.0048(16)
C2 0.0255(18) 0.033(3) 0.034(2) 0.0013(16) 0.0032(16) -0.0036(17)
C3 0.032(2) 0.039(3) 0.034(2) 0.0063(17) 0.0045(17) -0.0024(18)
C4 0.033(3) 0.048(3) 0.038(3) 0.0092(19) 0.0020(18) 0.004(2)
C5 0.0250(19) 0.040(3) 0.043(3) 0.0066(17) 0.0007(17) -0.0017(19)
C6 0.0231(18) 0.032(2) 0.035(2) 0.0015(15) 0.0031(16) -0.0047(16)
C7 0.0234(18) 0.033(2) 0.037(2) -0.0022(16) 0.0046(16) -0.0064(17)
C8 0.026(2) 0.042(3) 0.043(3) -0.0071(17) 0.0049(17) -0.0048(19)
C9 0.037(3) 0.038(3) 0.041(3) -0.0105(19) 0.0055(19) 0.0019(19)
C10 0.035(3) 0.038(3) 0.037(3) -0.0069(18) -0.0001(18) 0.0004(18)
C11 0.0266(19) 0.039(3) 0.038(3) -0.0032(17) -0.0012(17) -0.0021(18)
C12 0.0259(19) 0.032(2) 0.036(2) -0.0020(16) 0.0044(16) -0.0023(17)
C13 0.0232(19) 0.039(3) 0.042(3) -0.0011(16) 0.0054(17) -0.0039(18)
C14 0.027(2) 0.047(3) 0.043(3) 0.0000(18) 0.0030(18) -0.012(2)
C15 0.026(2) 0.052(3) 0.043(3) -0.0026(19) 0.0051(18) -0.010(2)
C16 0.0221(18) 0.047(3) 0.040(3) 0.0002(17) 0.0048(16) -0.0046(19)
C17 0.0248(19) 0.042(3) 0.035(3) -0.0006(17) 0.0006(16) -0.0015(18)
C18 0.0261(19) 0.041(3) 0.033(2) -0.0000(17) 0.0052(16) -0.0005(17)
C19 0.0253(18) 0.038(3) 0.0261(19) -0.0015(16) 0.0006(15) 0.0019(16)
C20 0.0245(19) 0.044(3) 0.031(2) 0.0006(17) 0.0016(15) 0.0017(18)
C21 0.029(2) 0.040(3) 0.031(2) 0.0031(17) -0.0005(16) 0.0014(17)
C22 0.0268(19) 0.042(3) 0.030(2) -0.0016(17) -0.0033(16) 0.0008(18)
C23 0.0228(18) 0.050(3) 0.030(2) 0.0001(17) -0.0007(15) 0.0019(18)
C24 0.0247(18) 0.046(3) 0.0242(19) 0.0024(17) 0.0009(15) -0.0011(17)
C25 0.046(3) 0.043(3) 0.026(2) -0.014(2) 0.0055(18) -0.0046(18)
C26 0.035(2) 0.044(3) 0.028(2) -0.0066(18) 0.0060(17) 0.0001(17)
C27 0.0255(19) 0.040(3) 0.036(3) -0.0048(17) 0.0069(16) -0.0059(18)
C28 0.031(2) 0.040(3) 0.032(2) -0.0053(17) 0.0047(16) -0.0079(17)
C29 0.0301(19) 0.039(3) 0.0251(19) -0.0012(17) 0.0028(15) -0.0052(16)
C30 0.0305(19) 0.035(3) 0.0242(19) -0.0045(16) 0.0042(15) -0.0003(16)
C31 0.0269(18) 0.033(2) 0.0228(18) 0.0007(16) 0.0030(15) -0.0024(15)
C32 0.035(2) 0.037(3) 0.0236(19) -0.0003(17) 0.0039(16) 0.0031(16)
C33 0.040(3) 0.036(3) 0.033(3) -0.0071(18) 0.0065(18) 0.0030(17)
C34 0.0285(19) 0.032(2) 0.030(2) -0.0006(16) 0.0003(16) 0.0012(16)
C35 0.0277(19) 0.039(3) 0.0228(18) -0.0038(16) 0.0037(15) -0.0030(16)
C36 0.037(3) 0.042(3) 0.026(2) -0.0078(18) 0.0082(17) -0.0031(17)
C37 0.044(3) 0.041(3) 0.0200(19) -0.0125(19) 0.0023(16) -0.0014(16)
C38 0.040(3) 0.049(3) 0.026(2) -0.011(2) 0.0023(17) -0.0019(18)
C39 0.037(3) 0.051(3) 0.027(2) -0.010(2) -0.0024(17) 0.0007(19)
C40 0.047(3) 0.051(3) 0.0204(19) -0.010(2) 0.0020(17) -0.0005(18)
C41 0.044(3) 0.042(3) 0.0231(19) -0.0129(19) 0.0036(17) -0.0014(17)
C42 0.040(3) 0.041(3) 0.0235(19) -0.0125(19) 0.0026(17) -0.0017(17)
C43 0.032(2) 0.047(3) 0.0222(19) -0.0148(18) 0.0021(15) -0.0048(17)
C44 0.034(2) 0.050(3) 0.0244(19) -0.0101(19) 0.0003(16) 0.0012(18)
C45 0.035(3) 0.051(3) 0.028(2) -0.0072(19) 0.0029(17) 0.0025(18)
C46 0.034(2) 0.050(3) 0.029(2) -0.0087(19) 0.0037(17) -0.0029(19)
C47 0.036(3) 0.049(3) 0.0228(19) -0.0098(19) 0.0019(16) 0.0003(17)
C48 0.035(2) 0.047(3) 0.0197(18) -0.0111(18) 0.0018(15) 0.0032(17)
C49 0.039(3) 0.059(3) 0.038(3) 0.012(3) 0.0128(19) 0.012(3)
C50 0.058(4) 0.119(6) 0.089(5) 0.040(4) 0.045(4) 0.055(5)
C51 0.069(4) 0.050(3) 0.052(3) -0.014(3) 0.015(3) 0.008(3)
C52 0.068(4) 0.072(4) 0.037(3) 0.019(3) 0.010(3) 0.011(3)
C53 0.042(3) 0.040(3) 0.054(3) -0.009(2) -0.004(3) 0.005(3)
C54 0.062(5) 0.111(7) 0.195(11) -0.016(5) -0.001(6) 0.111(8)
C55 0.059(3) 0.046(3) 0.039(3) 0.004(3) -0.009(3) -0.001(2)
C56 0.092(5) 0.060(4) 0.052(4) 0.030(4) -0.007(3) -0.008(3)
C57 0.032(3) 0.059(3) 0.054(3) -0.006(2) 0.011(2) -0.024(3)
C60 0.124(7) 0.061(5) 0.233(13) -0.035(5) 0.127(9) -0.070(6)
C61 0.030(3) 0.045(3) 0.052(3) -0.0033(19) -0.0058(19) -0.001(3)
C62 0.063(4) 0.050(4) 0.127(7) -0.008(3) -0.016(4) 0.011(4)
C63 0.090(6) 0.134(8) 0.094(6) -0.046(6) 0.033(5) -0.067(6)
C64 0.034(3) 0.056(4) 0.208(11) -0.003(3) -0.014(5) -0.033(5)
C65 0.038(3) 0.045(3) 0.043(3) -0.0098(19) 0.0162(19) -0.007(2)
C66 0.043(3) 0.081(5) 0.078(4) -0.027(3) 0.012(3) -0.009(4)
C67 0.095(5) 0.071(4) 0.062(4) -0.038(4) 0.049(4) -0.017(3)
C68 0.058(4) 0.042(3) 0.071(4) -0.002(3) 0.021(3) -0.001(3)
C69 0.040(3) 0.038(3) 0.034(3) -0.0113(19) -0.0022(18) 0.0004(18)
C70 0.085(5) 0.069(4) 0.031(3) -0.037(4) -0.015(3) 0.002(3)
C71 0.050(3) 0.036(3) 0.046(3) -0.008(2) 0.011(2) -0.010(2)
C72 0.031(3) 0.049(3) 0.056(3) -0.006(2) -0.002(2) -0.000(3)
C73 0.037(3) 0.063(4) 0.034(3) -0.004(3) -0.0012(19) -0.002(3)
C74 0.051(4) 0.074(5) 0.076(5) -0.011(3) -0.021(3) -0.001(4)
C75 0.065(4) 0.079(5) 0.049(4) 0.016(4) 0.003(3) -0.003(3)
C76 0.059(4) 0.068(4) 0.063(4) 0.002(3) 0.009(3) 0.023(3)
C77 0.045(3) 0.055(3) 0.032(3) -0.005(3) 0.0041(19) -0.006(2)
C78 0.192(10) 0.075(5) 0.044(4) 0.026(6) 0.055(5) 0.005(4)
C79 0.059(4) 0.091(6) 0.120(7) -0.025(4) 0.015(4) -0.062(5)
C80 0.065(4) 0.086(5) 0.054(4) 0.021(4) -0.001(3) -0.022(4)
C81 0.042(4) 0.103(6) 0.179(9) 0.037(4) 0.030(5) 0.078(7)

loop_
_atom_type_symbol
_atom_type_description
_atom_type_scat_dispersion_real
_atom_type_scat_dispersion_imag
_atom_type_scat_source
C C 0.0181 0.0091
;
International Tables for Crystallography
(1992, Vol. C, Tables 4.2.6.8 and 6.1.1.4)
;
H H 0.0000 0.0000
;
International Tables for Crystallography
(1992, Vol. C, Table 6.1.1.4)
;
N N 0.0311 0.0180
;
International Tables for Crystallography
(1992, Vol. C, Tables 4.2.6.8 and 6.1.1.4)
;
S S 0.3331 0.5567
;
International Tables for Crystallography
(1992, Vol. C, Tables 4.2.6.8 and 6.1.1.4)
;
O O 0.0492 0.0322
;
International Tables for Crystallography
(1992, Vol. C, Tables 4.2.6.8 and 6.1.1.4)
;

loop_
_geom_angle_atom_site_label_1
_geom_angle_atom_site_label_2
_geom_angle_atom_site_label_3
_geom_angle
_geom_angle_publ_flag
_geom_angle_site_symmetry_1
_geom_angle_site_symmetry_2
_geom_angle_site_symmetry_3
C1 S1 C12 101.02(19) yes . . .
C17 S2 C24 99.53(19) yes . . .
C41 S3 C48 100.4(3) yes . . .
C25 S4 C36 103.0(3) yes . . .
C6 N1 C7 123.1(4) yes . . .
C6 N1 C13 117.6(4) yes . . .
C7 N1 C13 119.3(4) yes . . .
C18 N2 C19 121.5(4) yes . . .
C42 N3 C43 123.1(4) yes . . .
C30 N4 C31 123.3(4) yes . . .
C30 N4 C37 117.6(4) yes . . .
C31 N4 C37 117.0(4) yes . . .
S1 C1 C2 116.3(3) yes . . .
S1 C1 C6 122.9(4) yes . . .
C2 C1 C6 120.6(4) yes . . .
C1 C2 C3 122.6(4) yes . . .
C2 C3 C4 115.9(5) yes . . .
C2 C3 C49 121.8(4) yes . . .
C4 C3 C49 122.2(4) yes . . .
C3 C4 C5 122.0(4) yes . . .
C4 C5 C6 121.9(4) yes . . .
N1 C6 C1 122.2(4) yes . . .
N1 C6 C5 120.9(4) yes . . .
C1 C6 C5 116.8(4) yes . . .
N1 C7 C8 120.7(4) yes . . .
N1 C7 C12 121.9(4) yes . . .
C8 C7 C12 117.4(4) yes . . .
C7 C8 C9 121.2(4) yes . . .
C8 C9 C10 122.1(5) yes . . .
C9 C10 C11 116.1(4) yes . . .
C9 C10 C53 124.8(5) yes . . .
C11 C10 C53 119.1(4) yes . . .
C10 C11 C12 122.6(4) yes . . .
S1 C12 C7 123.0(3) yes . . .
S1 C12 C11 116.3(3) yes . . .
C7 C12 C11 120.6(4) yes . . .
N1 C13 C14 118.6(4) yes . . .
N1 C13 C18 120.8(4) yes . . .
C14 C13 C18 120.5(4) yes . . .
C13 C14 C15 122.1(4) yes . . .
C14 C15 C16 117.0(5) yes . . .
C14 C15 C57 122.0(4) yes . . .
C16 C15 C57 120.9(4) yes . . .
C15 C16 C17 121.5(4) yes . . .
S2 C17 C16 118.5(3) yes . . .
S2 C17 C18 120.2(4) yes . . .
C16 C17 C18 121.1(4) yes . . .
N2 C18 C13 121.6(4) yes . . .
N2 C18 C17 120.8(4) yes . . .
C13 C18 C17 117.6(4) yes . . .
N2 C19 C20 120.8(4) yes . . .
N2 C19 C24 120.9(4) yes . . .
C20 C19 C24 118.3(4) yes . . .
C19 C20 C21 120.5(4) yes . . .
C20 C21 C22 122.0(5) yes . . .
C21 C22 C23 116.8(4) yes . . .
C21 C22 C61 120.8(4) yes . . .
C23 C22 C61 122.4(4) yes . . .
C22 C23 C24 121.6(4) yes . . .
S2 C24 C19 120.0(4) yes . . .
S2 C24 C23 119.2(3) yes . . .
C19 C24 C23 120.7(4) yes . . .
S4 C25 C26 114.7(4) yes . . .
S4 C25 C30 124.1(4) yes . . .
C26 C25 C30 121.2(4) yes . . .
C25 C26 C27 122.5(4) yes . . .
C26 C27 C28 115.9(4) yes . . .
C26 C27 C65 121.4(4) yes . . .
C28 C27 C65 122.6(4) yes . . .
C27 C28 C29 122.3(4) yes . . .
C28 C29 C30 121.4(4) yes . . .
N4 C30 C25 122.7(4) yes . . .
N4 C30 C29 120.5(4) yes . . .
C25 C30 C29 116.8(4) yes . . .
N4 C31 C32 120.4(4) yes . . .
N4 C31 C36 122.9(4) yes . . .
C32 C31 C36 116.7(4) yes . . .
C31 C32 C33 121.5(4) yes . . .
C32 C33 C34 122.1(4) yes . . .
C33 C34 C35 116.2(4) yes . . .
C33 C34 C69 121.6(4) yes . . .
C35 C34 C69 122.2(4) yes . . .
C34 C35 C36 122.1(4) yes . . .
S4 C36 C31 123.9(4) yes . . .
S4 C36 C35 114.7(4) yes . . .
C31 C36 C35 121.4(4) yes . . .
N4 C37 C38 118.8(4) yes . . .
N4 C37 C42 119.8(4) yes . . .
C38 C37 C42 121.3(4) yes . . .
C37 C38 C39 122.0(5) yes . . .
C38 C39 C40 115.8(5) yes . . .
C38 C39 C73 123.2(5) yes . . .
C40 C39 C73 120.8(4) yes . . .
C39 C40 C41 123.0(4) yes . . .
S3 C41 C40 118.6(4) yes . . .
S3 C41 C42 121.0(4) yes . . .
C40 C41 C42 120.4(5) yes . . .
N3 C42 C37 122.0(4) yes . . .
N3 C42 C41 120.6(5) yes . . .
C37 C42 C41 117.4(4) yes . . .
N3 C43 C44 121.2(4) yes . . .
N3 C43 C48 120.8(4) yes . . .
C44 C43 C48 117.9(5) yes . . .
C43 C44 C45 121.3(4) yes . . .
C44 C45 C46 121.4(5) yes . . .
C45 C46 C47 116.6(5) yes . . .
C45 C46 C77 121.7(5) yes . . .
C47 C46 C77 121.6(4) yes . . .
C46 C47 C48 122.1(4) yes . . .
S3 C48 C43 120.5(4) yes . . .
S3 C48 C47 118.8(3) yes . . .
C43 C48 C47 120.5(4) yes . . .
C3 C49 C50 111.4(5) yes . . .
C3 C49 C51 108.9(5) yes . . .
C3 C49 C52 110.4(4) yes . . .
C50 C49 C51 109.3(5) yes . . .
C50 C49 C52 108.0(5) yes . . .
C51 C49 C52 108.9(5) yes . . .
C10 C53 C54 111.3(5) yes . . .
C10 C53 C55 110.5(4) yes . . .
C10 C53 C56 109.4(5) yes . . .
C54 C53 C55 109.5(6) yes . . .
C54 C53 C56 110.2(6) yes . . .
C55 C53 C56 105.7(5) yes . . .
C15 C57 C58 112.7(8) yes . . .
C15 C57 C59 108.9(6) yes . . .
C15 C57 C60 111.7(7) yes . . .
C58 C57 C59 116.1(13) yes . . .
C58 C57 C60 113.4(11) yes . . .
C59 C57 C60 92.5(7) yes . . .
C22 C61 C62 110.0(4) yes . . .
C22 C61 C63 107.7(5) yes . . .
C22 C61 C64 114.3(5) yes . . .
C62 C61 C63 106.3(6) yes . . .
C62 C61 C64 114.7(6) yes . . .
C63 C61 C64 103.0(6) yes . . .
C27 C65 C66 110.0(4) yes . . .
C27 C65 C67 111.8(5) yes . . .
C27 C65 C68 107.6(5) yes . . .
C66 C65 C67 109.7(5) yes . . .
C66 C65 C68 109.4(5) yes . . .
C67 C65 C68 108.3(5) yes . . .
C34 C69 C70 112.0(4) yes . . .
C34 C69 C71 109.7(4) yes . . .
C34 C69 C72 107.8(4) yes . . .
C70 C69 C71 108.7(5) yes . . .
C70 C69 C72 108.3(4) yes . . .
C71 C69 C72 110.4(4) yes . . .
C39 C73 C74 109.1(5) yes . . .
C39 C73 C75 112.8(4) yes . . .
C39 C73 C76 111.3(5) yes . . .
C74 C73 C75 109.8(5) yes . . .
C74 C73 C76 108.0(5) yes . . .
C75 C73 C76 105.7(5) yes . . .
C46 C77 C78 110.9(5) yes . . .
C46 C77 C79 107.8(5) yes . . .
C46 C77 C80 111.8(4) yes . . .
C78 C77 C79 109.3(6) yes . . .
C78 C77 C80 108.3(6) yes . . .
C79 C77 C80 108.8(5) yes . . .
O1 C81 C81 103.5(6) yes . . 2_555
C18 N2 H3 119.252 no . . .
C19 N2 H3 119.280 no . . .
C42 N3 H1 118.473 no . . .
C43 N3 H1 118.457 no . . .
C1 C2 H2 118.698 no . . .
C3 C2 H2 118.703 no . . .
C3 C4 H9 119.010 no . . .
C5 C4 H9 119.026 no . . .
C4 C5 H36 119.030 no . . .
C6 C5 H36 119.033 no . . .
C7 C8 H45 119.382 no . . .
C9 C8 H45 119.407 no . . .
C8 C9 H16 118.940 no . . .
C10 C9 H16 118.963 no . . .
C10 C11 H49 118.718 no . . .
C12 C11 H49 118.715 no . . .
C13 C14 H46 118.955 no . . .
C15 C14 H46 118.966 no . . .
C15 C16 H27 119.233 no . . .
C17 C16 H27 119.226 no . . .
C19 C20 H41 119.742 no . . .
C21 C20 H41 119.726 no . . .
C20 C21 H15 119.025 no . . .
C22 C21 H15 118.982 no . . .
C22 C23 H34 119.223 no . . .
C24 C23 H34 119.197 no . . .
C25 C26 H13 118.735 no . . .
C27 C26 H13 118.761 no . . .
C27 C28 H42 118.849 no . . .
C29 C28 H42 118.845 no . . .
C28 C29 H33 119.323 no . . .
C30 C29 H33 119.312 no . . .
C31 C32 H18 119.257 no . . .
C33 C32 H18 119.251 no . . .
C32 C33 H35 118.961 no . . .
C34 C33 H35 118.965 no . . .
C34 C35 H7 118.960 no . . .
C36 C35 H7 118.946 no . . .
C37 C38 H52 118.979 no . . .
C39 C38 H52 118.981 no . . .
C39 C40 H23 118.512 no . . .
C41 C40 H23 118.520 no . . .
C43 C44 H38 119.339 no . . .
C45 C44 H38 119.334 no . . .
C44 C45 H31 119.280 no . . .
C46 C45 H31 119.273 no . . .
C46 C47 H43 118.939 no . . .
C48 C47 H43 118.931 no . . .

loop_
_geom_bond_atom_site_label_1
_geom_bond_atom_site_label_2
_geom_bond_distance
_geom_bond_publ_flag
_geom_bond_site_symmetry_1
_geom_bond_site_symmetry_2
S1 C1 1.759(4) yes . .
S1 C12 1.754(5) yes . .
S2 C17 1.767(4) yes . .
S2 C24 1.767(5) yes . .
S3 C41 1.761(5) yes . .
S3 C48 1.761(5) yes . .
S4 C25 1.734(5) yes . .
S4 C36 1.738(6) yes . .
O1 C81 1.537(14) yes . .
N1 C6 1.410(6) yes . .
N1 C7 1.424(5) yes . .
N1 C13 1.439(6) yes . .
N2 C18 1.398(6) yes . .
N2 C19 1.405(6) yes . .
N3 C42 1.396(6) yes . .
N3 C43 1.403(6) yes . .
N4 C30 1.420(6) yes . .
N4 C31 1.420(5) yes . .
N4 C37 1.451(5) yes . .
C1 C2 1.390(7) yes . .
C1 C6 1.403(6) yes . .
C2 C3 1.394(6) yes . .
C3 C4 1.398(7) yes . .
C3 C49 1.533(7) yes . .
C4 C5 1.381(7) yes . .
C5 C6 1.391(6) yes . .
C7 C8 1.389(7) yes . .
C7 C12 1.404(6) yes . .
C8 C9 1.396(7) yes . .
C9 C10 1.390(7) yes . .
C10 C11 1.399(7) yes . .
C10 C53 1.533(7) yes . .
C11 C12 1.386(6) yes . .
C13 C14 1.399(7) yes . .
C13 C18 1.399(6) yes . .
C14 C15 1.383(7) yes . .
C15 C16 1.401(6) yes . .
C15 C57 1.530(8) yes . .
C16 C17 1.386(7) yes . .
C17 C18 1.399(6) yes . .
C19 C20 1.390(7) yes . .
C19 C24 1.393(6) yes . .
C20 C21 1.395(6) yes . .
C21 C22 1.396(6) yes . .
C22 C23 1.395(7) yes . .
C22 C61 1.529(7) yes . .
C23 C24 1.398(6) yes . .
C25 C26 1.384(7) yes . .
C25 C30 1.402(6) yes . .
C26 C27 1.391(6) yes . .
C27 C28 1.394(7) yes . .
C27 C65 1.529(7) yes . .
C28 C29 1.388(7) yes . .
C29 C30 1.389(6) yes . .
C31 C32 1.388(6) yes . .
C31 C36 1.401(6) yes . .
C32 C33 1.384(6) yes . .
C33 C34 1.401(6) yes . .
C34 C35 1.385(6) yes . .
C34 C69 1.535(6) yes . .
C35 C36 1.387(6) yes . .
C37 C38 1.395(7) yes . .
C37 C42 1.392(7) yes . .
C38 C39 1.401(6) yes . .
C39 C40 1.399(7) yes . .
C39 C73 1.519(7) yes . .
C40 C41 1.389(7) yes . .
C41 C42 1.408(6) yes . .
C43 C44 1.380(7) yes . .
C43 C48 1.406(6) yes . .
C44 C45 1.392(7) yes . .
C45 C46 1.404(6) yes . .
C46 C47 1.397(7) yes . .
C46 C77 1.535(7) yes . .
C47 C48 1.384(7) yes . .
C49 C50 1.530(9) yes . .
C49 C51 1.534(8) yes . .
C49 C52 1.533(7) yes . .
C53 C54 1.506(12) yes . .
C53 C55 1.535(7) yes . .
C53 C56 1.575(10) yes . .
C57 C58 1.36(3) yes . .
C57 C59 1.639(13) yes . .
C57 C60 1.475(11) yes . .
C61 C62 1.533(9) yes . .
C61 C63 1.600(12) yes . .
C61 C64 1.480(8) yes . .
C65 C66 1.537(7) yes . .
C65 C67 1.540(9) yes . .
C65 C68 1.550(8) yes . .
C69 C70 1.540(7) yes . .
C69 C71 1.533(7) yes . .
C69 C72 1.544(8) yes . .
C73 C74 1.540(8) yes . .
C73 C75 1.545(9) yes . .
C73 C76 1.565(9) yes . .
C77 C78 1.543(10) yes . .
C77 C79 1.523(9) yes . .
C77 C80 1.536(9) yes . .
C81 C81 1.994(12) yes . 2_555
N2 H3 0.880 no . .
N3 H1 0.880 no . .
C2 H2 0.950 no . .
C4 H9 0.950 no . .
C5 H36 0.950 no . .
C8 H45 0.950 no . .
C9 H16 0.950 no . .
C11 H49 0.950 no . .
C14 H46 0.950 no . .
C16 H27 0.950 no . .
C20 H41 0.950 no . .
C21 H15 0.950 no . .
C23 H34 0.950 no . .
C26 H13 0.950 no . .
C28 H42 0.950 no . .
C29 H33 0.950 no . .
C32 H18 0.950 no . .
C33 H35 0.950 no . .
C35 H7 0.950 no . .
C38 H52 0.950 no . .
C40 H23 0.950 no . .
C44 H38 0.950 no . .
C45 H31 0.950 no . .
C47 H43 0.950 no . .

loop_
_geom_contact_atom_site_label_1
_geom_contact_atom_site_label_2
_geom_contact_distance
_geom_contact_publ_flag
_geom_contact_site_symmetry_1
_geom_contact_site_symmetry_2
S1 N1 3.126(4) no . .
S2 N2 3.021(4) no . .
S3 N3 3.041(4) no . .
S4 N4 3.152(4) no . .
O1 O1 2.710(9) no . 2_555
N1 N2 2.867(5) no . .
N2 C6 3.543(6) no . .
N2 C7 3.441(5) no . .
N2 C8 3.442(6) no . .
N3 N4 2.853(6) no . .
N3 C29 3.505(6) no . .
N3 C30 3.493(6) no . .
C1 C4 2.756(6) no . .
C1 C7 2.953(6) no . .
C2 C5 2.740(6) no . .
C2 C50 2.905(10) no . .
C2 C51 3.358(8) no . .
C3 C6 2.857(7) no . .
C4 C51 3.289(8) no . .
C4 C52 2.936(9) no . .
C5 C13 2.811(7) no . .
C5 C14 3.412(8) no . .
C5 C18 3.384(7) no . .
C6 C12 2.953(6) no . .
C6 C14 3.202(7) no . .
C6 C18 3.326(6) no . .
C7 C10 2.854(6) no . .
C7 C14 3.380(7) no . .
C7 C18 3.299(6) no . .
C8 C11 2.748(6) no . .
C8 C13 2.857(6) no . .
C8 C18 3.323(6) no . .
C9 C12 2.758(7) no . .
C9 C54 2.891(11) no . .
C11 C55 2.985(7) no . .
C11 C56 3.106(8) no . .
C13 C16 2.764(6) no . .
C14 C17 2.757(6) no . .
C14 C58 3.35(3) no . .
C14 C60 2.885(11) no . .
C15 C18 2.843(7) no . .
C16 C58 3.20(2) no . .
C16 C59 3.030(14) no . .
C17 C19 2.925(7) no . .
C18 C24 2.921(6) no . .
C19 C22 2.841(6) no . .
C20 C23 2.765(6) no . .
C21 C24 2.758(7) no . .
C21 C62 3.069(9) no . .
C21 C63 3.027(10) no . .
C23 C64 2.902(8) no . .
C25 C28 2.744(6) no . .
C25 C31 2.957(7) no . .
C26 C29 2.744(6) no . .
C26 C67 2.859(9) no . .
C26 C68 3.433(8) no . .
C27 C30 2.857(7) no . .
C28 C66 2.998(9) no . .
C28 C68 3.179(8) no . .
C29 C37 2.829(7) no . .
C29 C42 3.325(7) no . .
C30 C36 2.960(6) no . .
C30 C38 3.299(6) no . .
C30 C42 3.307(7) no . .
C31 C34 2.853(6) no . .
C31 C38 3.139(5) no . .
C31 C42 3.409(6) no . .
C32 C35 2.748(6) no . .
C32 C37 2.804(6) no . .
C32 C38 3.274(6) no . .
C32 C42 3.530(6) no . .
C33 C36 2.741(7) no . .
C33 C71 3.153(7) no . .
C33 C72 2.998(6) no . .
C35 C70 2.866(7) no . .
C35 C71 3.550(7) no . .
C37 C40 2.751(6) no . .
C38 C41 2.767(7) no . .
C38 C74 3.490(7) no . .
C38 C75 2.922(9) no . .
C39 C42 2.862(7) no . .
C40 C74 3.152(8) no . .
C40 C76 3.014(9) no . .
C41 C43 2.941(7) no . .
C42 C48 2.936(7) no . .
C43 C46 2.842(7) no . .
C44 C47 2.756(6) no . .
C45 C48 2.763(7) no . .
C45 C79 3.263(10) no . .
C45 C80 2.964(9) no . .
C47 C78 2.892(11) no . .
C47 C79 3.341(10) no . .
O1 C59 2.903(16) no . 6_555
C1 C68 3.542(7) no . .
C6 C68 3.495(8) no . .
C19 C44 3.540(6) no . .
C19 C78 3.591(9) no . 4_555
C20 C30 3.599(6) no . .
C30 C20 3.599(6) no . .
C35 C60 3.595(10) no . 6_555
C36 C60 3.531(11) no . 6_555
C44 C19 3.540(6) no . .
C50 C72 3.394(10) no . 5_445
C59 O1 2.903(16) no . 6_545
C60 C35 3.595(10) no . 6_545
C60 C36 3.531(11) no . 6_545
C66 C66 3.263(8) no . 2_555
C68 C1 3.542(7) no . .
C68 C6 3.495(8) no . .
C72 C50 3.394(10) no . 5_555
C78 C19 3.591(9) no . 4_554
S1 H2 2.7330 no . .
S1 H49 2.7233 no . .
S2 H27 2.7939 no . .
S2 H34 2.8186 no . .
S3 H23 2.7796 no . .
S3 H43 2.7880 no . .
S4 H7 2.6790 no . .
S4 H13 2.6710 no . .
N1 H3 2.6433 no . .
N1 H36 2.6047 no . .
N1 H45 2.6128 no . .
N1 H46 2.5841 no . .
N2 H36 3.1929 no . .
N2 H41 2.6087 no . .
N2 H45 2.9813 no . .
N3 H18 3.5422 no . .
N3 H33 3.0318 no . .
N3 H38 2.6004 no . .
N4 H1 2.6049 no . .
N4 H18 2.6009 no . .
N4 H33 2.6042 no . .
N4 H52 2.5933 no . .
C1 H36 3.2426 no . .
C2 H9 3.2309 no . .
C3 H36 3.2755 no . .
C4 H2 3.2298 no . .
C5 H3 3.1911 no . .
C5 H46 3.5403 no . .
C6 H2 3.2745 no . .
C6 H3 3.0564 no . .
C6 H9 3.2692 no . .
C6 H46 3.1811 no . .
C7 H3 3.2320 no . .
C7 H16 3.2722 no . .
C7 H46 3.4165 no . .
C7 H49 3.2716 no . .
C8 H3 3.5106 no . .
C9 H49 3.2276 no . .
C10 H45 3.2836 no . .
C11 H16 3.2306 no . .
C12 H45 3.2490 no . .
C13 H3 2.6440 no . .
C13 H36 2.4698 no . .
C13 H45 2.5192 no . .
C14 H27 3.2350 no . .
C14 H36 3.0311 no . .
C14 H45 3.3566 no . .
C16 H46 3.2366 no . .
C17 H3 3.1723 no . .
C17 H36 3.5674 no . .
C18 H27 3.2751 no . .
C18 H36 2.7881 no . .
C18 H45 2.7197 no . .
C18 H46 3.2773 no . .
C19 H15 3.2667 no . .
C19 H34 3.2747 no . .
C19 H45 3.5517 no . .
C20 H3 2.6315 no . .
C21 H34 3.2400 no . .
C22 H41 3.2896 no . .
C23 H15 3.2382 no . .
C24 H3 3.1789 no . .
C24 H41 3.2500 no . .
C25 H33 3.2412 no . .
C26 H42 3.2231 no . .
C27 H33 3.2833 no . .
C28 H13 3.2229 no . .
C29 H1 3.5654 no . .
C30 H1 3.2762 no . .
C30 H13 3.2733 no . .
C30 H42 3.2674 no . .
C30 H52 3.3050 no . .
C31 H1 3.2244 no . .
C31 H7 3.2779 no . .
C31 H35 3.2645 no . .
C31 H52 3.0633 no . .
C32 H1 3.5144 no . .
C32 H52 3.3135 no . .
C33 H7 3.2293 no . .
C34 H18 3.2835 no . .
C35 H35 3.2266 no . .
C36 H18 3.2375 no . .
C37 H1 2.6273 no . .
C37 H18 2.4468 no . .
C37 H33 2.4873 no . .
C38 H18 2.8346 no . .
C38 H23 3.2330 no . .
C38 H33 3.2459 no . .
C40 H52 3.2358 no . .
C41 H1 3.1800 no . .
C41 H33 3.5723 no . .
C42 H18 2.9755 no . .
C42 H23 3.2748 no . .
C42 H33 2.7147 no . .
C42 H52 3.2765 no . .
C43 H31 3.2644 no . .
C43 H43 3.2730 no . .
C44 H1 2.6093 no . .
C45 H43 3.2453 no . .
C46 H38 3.2883 no . .
C47 H31 3.2465 no . .
C48 H1 3.1934 no . .
C48 H38 3.2496 no . .
C49 H2 2.7008 no . .
C49 H9 2.7156 no . .
C50 H2 2.5490 no . .
C51 H2 3.4466 no . .
C51 H9 3.3170 no . .
C52 H9 2.6293 no . .
C53 H16 2.7583 no . .
C53 H49 2.6488 no . .
C54 H16 2.5336 no . .
C55 H49 2.7452 no . .
C56 H49 2.9564 no . .
C57 H27 2.6966 no . .
C57 H46 2.6947 no . .
C58 H27 3.1600 no . .
C58 H46 3.4400 no . .
C59 H27 2.8185 no . .
C60 H46 2.5737 no . .
C61 H15 2.6823 no . .
C61 H34 2.7184 no . .
C62 H15 2.9244 no . .
C63 H15 2.8130 no . .
C64 H34 2.5445 no . .
C65 H13 2.6871 no . .
C65 H42 2.7154 no . .
C66 H42 2.7518 no . .
C67 H13 2.4631 no . .
C68 H13 3.5695 no . .
C68 H42 3.1362 no . .
C69 H7 2.7050 no . .
C69 H35 2.7084 no . .
C70 H7 2.4727 no . .
C71 H35 3.0286 no . .
C72 H35 2.8218 no . .
C73 H23 2.6725 no . .
C73 H52 2.7297 no . .
C74 H23 3.0672 no . .
C75 H52 2.5586 no . .
C76 H23 2.7600 no . .
C77 H31 2.7193 no . .
C77 H43 2.7042 no . .
C78 H43 2.5345 no . .
C79 H31 3.3080 no . .
C79 H43 3.4244 no . .
C80 H31 2.6523 no . .
H1 H18 3.3178 no . .
H1 H33 3.3180 no . .
H1 H38 2.4779 no . .
H3 H36 2.9266 no . .
H3 H41 2.5147 no . .
H3 H45 3.2800 no . .
H9 H36 2.3029 no . .
H15 H41 2.3271 no . .
H16 H45 2.3220 no . .
H18 H35 2.3079 no . .
H18 H52 3.0879 no . .
H31 H38 2.3219 no . .
H33 H42 2.3120 no . .
H36 H46 3.3752 no . .
S1 H35 3.5883 no . 6_545
S2 H27 3.3976 no . 2_655
S3 H23 3.5800 no . 7_555
S4 H15 3.1248 no . .
O1 H52 3.4437 no . .
N2 H38 3.5142 no . .
N4 H15 3.1450 no . .
C1 H35 2.8429 no . 6_545
C2 H35 3.0572 no . 6_545
C3 H18 3.3223 no . 6_545
C3 H35 3.3627 no . 6_545
C4 H18 2.9451 no . 6_545
C4 H35 3.4242 no . 6_545
C5 H18 3.3304 no . 6_545
C5 H35 3.2752 no . 6_545
C6 H35 2.9897 no . 6_545
C7 H42 3.3446 no . .
C8 H42 3.3815 no . .
C9 H33 3.2749 no . .
C9 H42 3.2452 no . .
C10 H33 3.4541 no . .
C10 H42 3.0384 no . .
C11 H42 2.9395 no . .
C12 H42 3.1228 no . .
C16 H31 3.5335 no . .
C17 H31 3.1960 no . .
C18 H31 3.4756 no . .
C19 H38 2.7092 no . .
C20 H1 3.5413 no . .
C20 H38 2.7686 no . .
C21 H1 3.0285 no . .
C21 H38 2.9198 no . .
C22 H1 3.4407 no . .
C22 H38 2.9903 no . .
C23 H38 2.8992 no . .
C24 H31 3.5526 no . .
C24 H38 2.7959 no . .
C25 H15 2.9812 no . .
C25 H41 2.9831 no . .
C26 H41 2.9452 no . .
C27 H41 2.9264 no . .
C28 H41 2.8665 no . .
C29 H41 2.9213 no . .
C30 H15 3.0304 no . .
C30 H41 3.0068 no . .
C31 H15 3.2262 no . .
C33 H46 3.3807 no . 6_555
C34 H46 3.5980 no . 6_555
C36 H15 3.1567 no . .
C39 H9 3.2473 no . 6_555
C40 H9 3.2616 no . 6_555
C43 H16 3.0860 no . .
C44 H16 3.2973 no . .
C44 H45 3.0240 no . .
C45 H16 3.4525 no . .
C45 H34 3.4190 no . 2_655
C45 H45 2.8495 no . .
C46 H16 3.4014 no . .
C46 H45 3.4561 no . .
C47 H16 3.1618 no . .
C48 H16 3.0282 no . .
C50 H2 3.3875 no . 2_555
C51 H18 3.1850 no . 6_545
C52 H23 3.0638 no . 4_555
C55 H49 3.4876 no . 3_555
C56 H33 3.3091 no . .
C56 H42 3.4103 no . .
C60 H7 3.3534 no . 4_554
C62 H1 2.9105 no . .
C68 H3 2.8722 no . .
C68 H41 3.4815 no . .
C71 H13 3.4028 no . 7_556
C71 H46 3.0821 no . 6_555
C75 H36 3.5897 no . 6_555
C76 H9 3.3223 no . 6_555
C76 H36 3.5890 no . 6_555
C76 H43 3.3437 no . 7_555
C78 H3 3.5693 no . 4_554
C80 H34 3.3277 no . 2_655
H1 C20 3.5413 no . .
H1 C21 3.0285 no . .
H1 C22 3.4407 no . .
H1 C62 2.9105 no . .
H1 H15 2.9271 no . .
H2 C50 3.3875 no . 2_555
H2 H2 2.7224 no . 2_555
H2 H35 3.5370 no . 6_545
H3 C68 2.8722 no . .
H3 C78 3.5693 no . 4_555
H7 C60 3.3534 no . 4_555
H9 C39 3.2473 no . 6_545
H9 C40 3.2616 no . 6_545
H9 C76 3.3223 no . 6_545
H9 H18 2.9872 no . 6_545
H9 H23 3.5139 no . 6_545
H13 C71 3.4028 no . 7_556
H13 H41 3.4975 no . .
H15 S4 3.1248 no . .
H15 N4 3.1450 no . .
H15 C25 2.9812 no . .
H15 C30 3.0304 no . .
H15 C31 3.2262 no . .
H15 C36 3.1567 no . .
H15 H1 2.9271 no . .
H15 H38 3.5314 no . .
H16 C43 3.0860 no . .
H16 C44 3.2973 no . .
H16 C45 3.4525 no . .
H16 C46 3.4014 no . .
H16 C47 3.1618 no . .
H16 C48 3.0282 no . .
H16 H33 3.2125 no . .
H18 C3 3.3223 no . 6_555
H18 C4 2.9451 no . 6_555
H18 C5 3.3304 no . 6_555
H18 C51 3.1850 no . 6_555
H18 H9 2.9872 no . 6_555
H23 S3 3.5800 no . 7_555
H23 C52 3.0638 no . 4_554
H23 H9 3.5139 no . 6_555
H27 S2 3.3976 no . 2_655
H27 H27 2.8394 no . 2_655
H31 C16 3.5335 no . .
H31 C17 3.1960 no . .
H31 C18 3.4756 no . .
H31 C24 3.5526 no . .
H31 H34 3.1815 no . 2_655
H31 H45 2.8942 no . .
H33 C9 3.2749 no . .
H33 C10 3.4541 no . .
H33 C56 3.3091 no . .
H33 H16 3.2125 no . .
H33 H41 3.4639 no . .
H34 C45 3.4190 no . 2_655
H34 C80 3.3277 no . 2_655
H34 H31 3.1815 no . 2_655
H34 H38 3.4730 no . .
H35 S1 3.5883 no . 6_555
H35 C1 2.8429 no . 6_555
H35 C2 3.0572 no . 6_555
H35 C3 3.3627 no . 6_555
H35 C4 3.4242 no . 6_555
H35 C5 3.2752 no . 6_555
H35 C6 2.9897 no . 6_555
H35 H2 3.5370 no . 6_555
H35 H46 3.3450 no . 6_555
H36 C75 3.5897 no . 6_545
H36 C76 3.5890 no . 6_545
H38 N2 3.5142 no . .
H38 C19 2.7092 no . .
H38 C20 2.7686 no . .
H38 C21 2.9198 no . .
H38 C22 2.9903 no . .
H38 C23 2.8992 no . .
H38 C24 2.7959 no . .
H38 H15 3.5314 no . .
H38 H34 3.4730 no . .
H38 H41 3.2969 no . .
H38 H45 3.1633 no . .
H41 C25 2.9831 no . .
H41 C26 2.9452 no . .
H41 C27 2.9264 no . .
H41 C28 2.8665 no . .
H41 C29 2.9213 no . .
H41 C30 3.0068 no . .
H41 C68 3.4815 no . .
H41 H13 3.4975 no . .
H41 H33 3.4639 no . .
H41 H38 3.2969 no . .
H41 H42 3.3748 no . .
H42 C7 3.3446 no . .
H42 C8 3.3815 no . .
H42 C9 3.2452 no . .
H42 C10 3.0384 no . .
H42 C11 2.9395 no . .
H42 C12 3.1228 no . .
H42 C56 3.4103 no . .
H42 H41 3.3748 no . .
H42 H49 3.3297 no . .
H43 C76 3.3437 no . 7_555
H45 C44 3.0240 no . .
H45 C45 2.8495 no . .
H45 C46 3.4561 no . .
H45 H31 2.8942 no . .
H45 H38 3.1633 no . .
H46 C33 3.3807 no . 6_545
H46 C34 3.5980 no . 6_545
H46 C71 3.0821 no . 6_545
H46 H35 3.3450 no . 6_545
H49 C55 3.4876 no . 3_555
H49 H42 3.3297 no . .
H52 O1 3.4437 no . .

loop_
_geom_hbond_atom_site_label_D
_geom_hbond_atom_site_label_H
_geom_hbond_atom_site_label_A
_geom_hbond_site_symmetry_D
_geom_hbond_site_symmetry_H
_geom_hbond_site_symmetry_A
_geom_hbond_distance_DA
_geom_hbond_distance_DH
_geom_hbond_distance_HA
_geom_hbond_angle_DHA
_geom_hbond_publ_flag
N3 H1 N4 . . . 2.853(6) 0.880 2.605 97.3 no

loop_
_geom_torsion_atom_site_label_1
_geom_torsion_atom_site_label_2
_geom_torsion_atom_site_label_3
_geom_torsion_atom_site_label_4
_geom_torsion
_geom_torsion_publ_flag
_geom_torsion_site_symmetry_1
_geom_torsion_site_symmetry_2
_geom_torsion_site_symmetry_3
_geom_torsion_site_symmetry_4
C1 S1 C12 C7 21.0(4) no . . . .
C1 S1 C12 C11 -163.0(3) no . . . .
C12 S1 C1 C2 162.9(3) no . . . .
C12 S1 C1 C6 -20.9(4) no . . . .
C17 S2 C24 C19 32.9(4) no . . . .
C17 S2 C24 C23 -150.7(3) no . . . .
C24 S2 C17 C16 154.1(4) no . . . .
C24 S2 C17 C18 -31.4(4) no . . . .
C41 S3 C48 C43 -30.6(4) no . . . .
C41 S3 C48 C47 154.2(3) no . . . .
C48 S3 C41 C40 -155.8(3) no . . . .
C48 S3 C41 C42 27.9(4) no . . . .
C25 S4 C36 C31 1.3(5) no . . . .
C25 S4 C36 C35 -177.1(3) no . . . .
C36 S4 C25 C26 178.6(3) no . . . .
C36 S4 C25 C30 0.9(5) no . . . .
C6 N1 C7 C8 164.0(4) no . . . .
C6 N1 C7 C12 -16.1(6) no . . . .
C7 N1 C6 C1 16.1(6) no . . . .
C7 N1 C6 C5 -163.5(4) no . . . .
C6 N1 C13 C14 81.7(5) no . . . .
C6 N1 C13 C18 -93.3(5) no . . . .
C13 N1 C6 C1 -165.2(4) no . . . .
C13 N1 C6 C5 15.2(6) no . . . .
C7 N1 C13 C14 -99.5(5) no . . . .
C7 N1 C13 C18 85.4(5) no . . . .
C13 N1 C7 C8 -14.7(6) no . . . .
C13 N1 C7 C12 165.3(4) no . . . .
C18 N2 C19 C20 149.4(4) no . . . .
C18 N2 C19 C24 -30.7(6) no . . . .
C19 N2 C18 C13 -149.3(4) no . . . .
C19 N2 C18 C17 32.4(6) no . . . .
C42 N3 C43 C44 -152.9(4) no . . . .
C42 N3 C43 C48 26.3(6) no . . . .
C43 N3 C42 C37 151.4(4) no . . . .
C43 N3 C42 C41 -29.3(6) no . . . .
C30 N4 C31 C32 -179.2(4) no . . . .
C30 N4 C31 C36 2.3(6) no . . . .
C31 N4 C30 C25 0.1(7) no . . . .
C31 N4 C30 C29 -177.5(4) no . . . .
C30 N4 C37 C38 91.2(5) no . . . .
C30 N4 C37 C42 -90.9(5) no . . . .
C37 N4 C30 C25 -163.0(4) no . . . .
C37 N4 C30 C29 19.3(6) no . . . .
C31 N4 C37 C38 -72.9(5) no . . . .
C31 N4 C37 C42 105.0(5) no . . . .
C37 N4 C31 C32 -15.9(6) no . . . .
C37 N4 C31 C36 165.5(4) no . . . .
S1 C1 C2 C3 173.7(3) no . . . .
S1 C1 C6 N1 5.5(6) no . . . .
S1 C1 C6 C5 -174.9(3) no . . . .
C2 C1 C6 N1 -178.5(4) no . . . .
C2 C1 C6 C5 1.1(6) no . . . .
C6 C1 C2 C3 -2.6(7) no . . . .
C1 C2 C3 C4 1.4(6) no . . . .
C1 C2 C3 C49 -174.5(4) no . . . .
C2 C3 C4 C5 1.1(7) no . . . .
C2 C3 C49 C50 -28.4(6) no . . . .
C2 C3 C49 C51 92.1(5) no . . . .
C2 C3 C49 C52 -148.4(4) no . . . .
C4 C3 C49 C50 155.9(4) no . . . .
C4 C3 C49 C51 -83.6(5) no . . . .
C4 C3 C49 C52 35.9(6) no . . . .
C49 C3 C4 C5 177.1(4) no . . . .
C3 C4 C5 C6 -2.6(7) no . . . .
C4 C5 C6 N1 -178.9(4) no . . . .
C4 C5 C6 C1 1.4(7) no . . . .
N1 C7 C8 C9 179.7(4) no . . . .
N1 C7 C12 S1 -5.7(6) no . . . .
N1 C7 C12 C11 178.5(4) no . . . .
C8 C7 C12 S1 174.3(4) no . . . .
C8 C7 C12 C11 -1.5(6) no . . . .
C12 C7 C8 C9 -0.2(7) no . . . .
C7 C8 C9 C10 1.5(7) no . . . .
C8 C9 C10 C11 -0.9(7) no . . . .
C8 C9 C10 C53 178.1(4) no . . . .
C9 C10 C11 C12 -0.8(7) no . . . .
C9 C10 C53 C54 8.1(7) no . . . .
C9 C10 C53 C55 130.0(5) no . . . .
C9 C10 C53 C56 -114.0(5) no . . . .
C11 C10 C53 C54 -173.0(4) no . . . .
C11 C10 C53 C55 -51.0(6) no . . . .
C11 C10 C53 C56 65.0(5) no . . . .
C53 C10 C11 C12 -179.9(4) no . . . .
C10 C11 C12 S1 -174.0(4) no . . . .
C10 C11 C12 C7 2.1(7) no . . . .
N1 C13 C14 C15 -177.3(4) no . . . .
N1 C13 C18 N2 -0.5(7) no . . . .
N1 C13 C18 C17 177.8(4) no . . . .
C14 C13 C18 N2 -175.4(4) no . . . .
C14 C13 C18 C17 2.8(7) no . . . .
C18 C13 C14 C15 -2.2(7) no . . . .
C13 C14 C15 C16 -1.1(7) no . . . .
C13 C14 C15 C57 178.6(4) no . . . .
C14 C15 C16 C17 3.7(7) no . . . .
C14 C15 C57 C58 100.1(6) no . . . .
C14 C15 C57 C59 -129.7(5) no . . . .
C14 C15 C57 C60 -29.0(7) no . . . .
C16 C15 C57 C58 -80.3(6) no . . . .
C16 C15 C57 C59 50.0(6) no . . . .
C16 C15 C57 C60 150.6(4) no . . . .
C57 C15 C16 C17 -175.9(4) no . . . .
C15 C16 C17 S2 171.3(4) no . . . .
C15 C16 C17 C18 -3.2(7) no . . . .
S2 C17 C18 N2 3.7(6) no . . . .
S2 C17 C18 C13 -174.6(3) no . . . .
C16 C17 C18 N2 178.1(4) no . . . .
C16 C17 C18 C13 -0.2(7) no . . . .
N2 C19 C20 C21 -179.6(4) no . . . .
N2 C19 C24 S2 -6.9(6) no . . . .
N2 C19 C24 C23 176.8(4) no . . . .
C20 C19 C24 S2 173.0(3) no . . . .
C20 C19 C24 C23 -3.4(6) no . . . .
C24 C19 C20 C21 0.6(6) no . . . .
C19 C20 C21 C22 2.4(6) no . . . .
C20 C21 C22 C23 -2.4(6) no . . . .
C20 C21 C22 C61 177.0(4) no . . . .
C21 C22 C23 C24 -0.5(6) no . . . .
C21 C22 C61 C62 -59.5(6) no . . . .
C21 C22 C61 C63 55.9(5) no . . . .
C21 C22 C61 C64 169.7(4) no . . . .
C23 C22 C61 C62 119.8(4) no . . . .
C23 C22 C61 C63 -124.7(4) no . . . .
C23 C22 C61 C64 -10.9(6) no . . . .
C61 C22 C23 C24 -179.9(4) no . . . .
C22 C23 C24 S2 -173.0(4) no . . . .
C22 C23 C24 C19 3.4(6) no . . . .
S4 C25 C26 C27 -177.0(3) no . . . .
S4 C25 C30 N4 -1.7(7) no . . . .
S4 C25 C30 C29 176.1(3) no . . . .
C26 C25 C30 N4 -179.2(4) no . . . .
C26 C25 C30 C29 -1.4(7) no . . . .
C30 C25 C26 C27 0.7(7) no . . . .
C25 C26 C27 C28 0.9(7) no . . . .
C25 C26 C27 C65 177.3(4) no . . . .
C26 C27 C28 C29 -1.7(6) no . . . .
C26 C27 C65 C66 137.8(4) no . . . .
C26 C27 C65 C67 15.7(6) no . . . .
C26 C27 C65 C68 -103.0(5) no . . . .
C28 C27 C65 C66 -46.0(6) no . . . .
C28 C27 C65 C67 -168.1(4) no . . . .
C28 C27 C65 C68 73.1(5) no . . . .
C65 C27 C28 C29 -178.1(4) no . . . .
C27 C28 C29 C30 1.1(7) no . . . .
C28 C29 C30 N4 178.4(4) no . . . .
C28 C29 C30 C25 0.6(6) no . . . .
N4 C31 C32 C33 -176.2(4) no . . . .
N4 C31 C36 S4 -2.9(6) no . . . .
N4 C31 C36 C35 175.4(4) no . . . .
C32 C31 C36 S4 178.4(4) no . . . .
C32 C31 C36 C35 -3.3(6) no . . . .
C36 C31 C32 C33 2.4(6) no . . . .
C31 C32 C33 C34 0.5(7) no . . . .
C32 C33 C34 C35 -2.5(6) no . . . .
C32 C33 C34 C69 176.7(4) no . . . .
C33 C34 C35 C36 1.6(6) no . . . .
C33 C34 C69 C70 -172.0(4) no . . . .
C33 C34 C69 C71 67.3(6) no . . . .
C33 C34 C69 C72 -53.0(5) no . . . .
C35 C34 C69 C70 7.1(6) no . . . .
C35 C34 C69 C71 -113.6(4) no . . . .
C35 C34 C69 C72 126.1(4) no . . . .
C69 C34 C35 C36 -177.5(4) no . . . .
C34 C35 C36 S4 179.7(4) no . . . .
C34 C35 C36 C31 1.3(7) no . . . .
N4 C37 C38 C39 178.4(4) no . . . .
N4 C37 C42 N3 -0.1(6) no . . . .
N4 C37 C42 C41 -179.3(4) no . . . .
C38 C37 C42 N3 177.8(4) no . . . .
C38 C37 C42 C41 -1.5(6) no . . . .
C42 C37 C38 C39 0.5(7) no . . . .
C37 C38 C39 C40 1.5(7) no . . . .
C37 C38 C39 C73 178.0(4) no . . . .
C38 C39 C40 C41 -2.6(7) no . . . .
C38 C39 C73 C74 -105.3(5) no . . . .
C38 C39 C73 C75 17.1(7) no . . . .
C38 C39 C73 C76 135.7(5) no . . . .
C40 C39 C73 C74 71.1(6) no . . . .
C40 C39 C73 C75 -166.6(4) no . . . .
C40 C39 C73 C76 -48.0(6) no . . . .
C73 C39 C40 C41 -179.2(4) no . . . .
C39 C40 C41 S3 -174.6(4) no . . . .
C39 C40 C41 C42 1.7(7) no . . . .
S3 C41 C42 N3 -2.6(6) no . . . .
S3 C41 C42 C37 176.7(3) no . . . .
C40 C41 C42 N3 -178.8(4) no . . . .
C40 C41 C42 C37 0.4(7) no . . . .
N3 C43 C44 C45 178.3(4) no . . . .
N3 C43 C48 S3 8.2(6) no . . . .
N3 C43 C48 C47 -176.7(4) no . . . .
C44 C43 C48 S3 -172.5(4) no . . . .
C44 C43 C48 C47 2.6(6) no . . . .
C48 C43 C44 C45 -0.9(7) no . . . .
C43 C44 C45 C46 -1.0(7) no . . . .
C44 C45 C46 C47 1.3(7) no . . . .
C44 C45 C46 C77 -175.4(4) no . . . .
C45 C46 C47 C48 0.4(7) no . . . .
C45 C46 C77 C78 -156.8(4) no . . . .
C45 C46 C77 C79 83.6(5) no . . . .
C45 C46 C77 C80 -35.9(6) no . . . .
C47 C46 C77 C78 26.7(6) no . . . .
C47 C46 C77 C79 -92.9(5) no . . . .
C47 C46 C77 C80 147.6(4) no . . . .
C77 C46 C47 C48 177.0(4) no . . . .
C46 C47 C48 S3 172.8(4) no . . . .
C46 C47 C48 C43 -2.4(7) no . . . .
O1 C81 C81 O1 2.0(9) no . . 2_555 2_555
